data_2007902
loop_
_publ_author_name
'Krzysztof Ejsmont'
'Ryszard Kubiak'

_publ_section_title
;
 Iodo(phthalocyaninato)vanadium(III)
;
_journal_issue 12
_journal_name_full 'Acta Crystallographica Section C'
_journal_page_first 1844
_journal_page_last 1846
_journal_paper_doi 10.1107/S0108270198008105
_journal_volume 54
_journal_year 1998
_chemical_formula_iupac '[V I (C32 H16 N8)]'
_chemical_formula_sum 'C32 H16 I N8 V'
_chemical_formula_weight 690.37
_chemical_name_systematic
;
 ?
;
_space_group_IT_number 14
_symmetry_cell_setting monoclinic
_symmetry_space_group_name_Hall '-P 2yn'
_symmetry_space_group_name_H-M 'P 1 21/n 1'
_audit_creation_method SHELXL-97
_cell_angle_alpha 90.00
_cell_angle_beta 99.99(3)
_cell_angle_gamma 90.00
_cell_formula_units_Z 4
_cell_length_a 13.135(3)
_cell_length_b 10.309(2)
_cell_length_c 19.363(4)
_cell_measurement_reflns_used 50
_cell_measurement_temperature 293(2)
_cell_measurement_theta_max 15
_cell_measurement_theta_min 5
_cell_volume 2582.2(10)
_computing_cell_refinement 'KUMA Diffraction Software'
_computing_data_collection 'KUMA Diffraction Software (KUMA, 1997)'
_computing_data_reduction 'KUMA Diffraction Software'
_computing_molecular_graphics 'SHELXTL (Sheldrick, 1990)'
_computing_publication_material SHELX97
_computing_structure_refinement SHELX97
_computing_structure_solution 'SHELX97 (Sheldrick, 1997)'
_diffrn_ambient_temperature 293(2)
_diffrn_measured_fraction_theta_full 0.894
_diffrn_measured_fraction_theta_max 0.894
_diffrn_measurement_device_type 'KUMA KM-4 diffractometer'
_diffrn_measurement_method \w/2\q
_diffrn_radiation_monochromator graphite
_diffrn_radiation_source 'fine-focus sealed tube'
_diffrn_radiation_type MoK\a
_diffrn_radiation_wavelength 0.71073
_diffrn_reflns_av_R_equivalents 0.039
_diffrn_reflns_av_sigmaI/netI 0.049
_diffrn_reflns_limit_h_max 18
_diffrn_reflns_limit_h_min 0
_diffrn_reflns_limit_k_max 14
_diffrn_reflns_limit_k_min -14
_diffrn_reflns_limit_l_max 24
_diffrn_reflns_limit_l_min -23
_diffrn_reflns_number 14419
_diffrn_reflns_theta_full 30.10
_diffrn_reflns_theta_max 30.1
_diffrn_reflns_theta_min 1.74
_diffrn_standards_decay_% 1.324
_diffrn_standards_interval_count 50
_diffrn_standards_number 2
_exptl_absorpt_coefficient_mu 1.621
_exptl_absorpt_correction_T_max 0.667
_exptl_absorpt_correction_T_min 0.526
_exptl_absorpt_correction_type 'empirical via \y scan (Sheldrick, 1990)'
_exptl_crystal_colour red--violet
_exptl_crystal_density_diffrn 1.7759
_exptl_crystal_density_meas ?
_exptl_crystal_density_method 'not measured'
_exptl_crystal_description parallelepiped
_exptl_crystal_F_000 1360
_exptl_crystal_size_max 0.35
_exptl_crystal_size_mid 0.30
_exptl_crystal_size_min 0.25
_refine_diff_density_max '1.387 0.51 \%A V1'
_refine_diff_density_min -0.864
_refine_ls_extinction_method none
_refine_ls_goodness_of_fit_ref 1.039
_refine_ls_hydrogen_treatment refall
_refine_ls_matrix_type full
_refine_ls_number_parameters 443
_refine_ls_number_reflns 7156
_refine_ls_number_restraints 0
_refine_ls_restrained_S_all 1.039
_refine_ls_R_factor_all 0.096
_refine_ls_R_factor_gt 0.047
_refine_ls_shift/su_max 0.028
_refine_ls_shift/su_mean 0.003
_refine_ls_structure_factor_coef Fsqd
_refine_ls_weighting_details 'w = 1/[\s^2^(Fo^2^)+(0.0616P)^2^+2.7268P] where P=(Fo^2^+2Fc^2^)/3'
_refine_ls_weighting_scheme calc
_refine_ls_wR_factor_ref 0.130
_reflns_number_gt 4395
_reflns_number_total 7156
_reflns_threshold_expression I>2\s(I)
_cod_data_source_file cf1259.cif
_cod_data_source_block vpci1
_cod_depositor_comments
;
The following automatic conversions were performed:

'_exptl_crystal_density_meas' value 'not measured' was changed to '?'
- the value is perceived as not measured.

Automatic conversion script
Id: cif_fix_values 3008 2015-01-20 13:52:24Z robertas 

The following automatic conversions were performed:

'_refine_ls_weighting_scheme' value 'calc w =
1/[\s^2^(Fo^2^)+(0.0616P)^2^+2.7268P] where P=(Fo^2^+2Fc^2^)/3' was
changed to 'calc'. New tag '_refine_ls_weighting_details' was
created. The value of the new tag was set to 'w =
1/[\s^2^(Fo^2^)+(0.0616P)^2^+2.7268P] where P=(Fo^2^+2Fc^2^)/3'.

Automatic conversion script
Id: cif_fix_values 3143 2015-03-26 13:38:13Z robertas 
;
_cod_original_sg_symbol_H-M 'P 21/n'
_cod_database_code 2007902
_cod_database_fobs_code 2007902

loop_
_symmetry_equiv_pos_as_xyz
'x, y, z'
'-x+1/2, y+1/2, -z+1/2'
'-x, -y, -z'
'x-1/2, -y-1/2, z-1/2'

loop_
_atom_site_label
_atom_site_fract_x
_atom_site_fract_y
_atom_site_fract_z
_atom_site_U_iso_or_equiv
_atom_site_adp_type
_atom_site_calc_flag
_atom_site_refinement_flags
_atom_site_occupancy
_atom_site_disorder_assembly
_atom_site_disorder_group
_atom_site_type_symbol
I1 0.74583(2) 0.21269(3) 0.12560(2) 0.05358(11) Uani d . 1 . . I
V1 0.82377(5) 0.03827(6) 0.05059(3) 0.03496(14) Uani d . 1 . . V
N1 0.5982(3) -0.1035(4) -0.02487(19) 0.0464(8) Uani d . 1 . . N
N2 0.7453(3) -0.1156(3) 0.06951(18) 0.0433(7) Uani d . 1 . . N
N3 0.8570(3) -0.1999(3) 0.17154(19) 0.0482(8) Uani d . 1 . . N
N4 0.9403(3) -0.0245(3) 0.11887(18) 0.0423(7) Uani d . 1 . . N
N5 1.0753(2) 0.1249(3) 0.10032(18) 0.0443(8) Uani d . 1 . . N
N6 0.9208(2) 0.1510(3) 0.01353(17) 0.0418(7) Uani d . 1 . . N
N7 0.8068(3) 0.2376(4) -0.08819(18) 0.0437(8) Uani d . 1 . . N
N8 0.7271(3) 0.0584(3) -0.03709(17) 0.0408(7) Uani d . 1 . . N
C1 0.6511(3) -0.1549(4) 0.0334(2) 0.0446(9) Uani d . 1 . . C
C2 0.6158(4) -0.2671(4) 0.0672(2) 0.0474(10) Uani d . 1 . . C
C3 0.5264(4) -0.3431(5) 0.0511(3) 0.0583(12) Uani d . 1 . . C
C4 0.5194(5) -0.4466(6) 0.0953(3) 0.0700(16) Uani d . 1 . . C
C5 0.5953(5) -0.4751(5) 0.1518(3) 0.0663(14) Uani d . 1 . . C
C6 0.6828(4) -0.3990(5) 0.1684(3) 0.0582(12) Uani d . 1 . . C
C7 0.6904(4) -0.2934(4) 0.1251(3) 0.0503(10) Uani d . 1 . . C
C8 0.7722(3) -0.1986(4) 0.1258(2) 0.0456(9) Uani d . 1 . . C
C9 0.9351(3) -0.1217(4) 0.1675(2) 0.0461(9) Uani d . 1 . . C
C10 1.0325(3) -0.1300(4) 0.2146(2) 0.0475(9) Uani d . 1 . . C
C11 1.0640(4) -0.2130(5) 0.2711(3) 0.0603(12) Uani d . 1 . . C
C12 1.1641(5) -0.1956(6) 0.3058(3) 0.0721(16) Uani d . 1 . . C
C13 1.2277(5) -0.1020(6) 0.2867(3) 0.0691(15) Uani d . 1 . . C
C14 1.1965(4) -0.0203(5) 0.2315(3) 0.0564(11) Uani d . 1 . . C
C15 1.0966(3) -0.0353(4) 0.1950(2) 0.0483(10) Uani d . 1 . . C
C16 1.0376(3) 0.0292(4) 0.1340(2) 0.0442(9) Uani d . 1 . . C
C17 1.0205(3) 0.1794(4) 0.0444(2) 0.0412(9) Uani d . 1 . . C
C18 1.0598(3) 0.2838(4) 0.0062(2) 0.0432(9) Uani d . 1 . . C
C19 1.1536(3) 0.3505(5) 0.0172(2) 0.0489(10) Uani d . 1 . . C
C20 1.1641(4) 0.4484(5) -0.0286(3) 0.0561(12) Uani d . 1 . . C
C21 1.0860(4) 0.4833(5) -0.0831(3) 0.0542(11) Uani d . 1 . . C
C22 0.9931(4) 0.4162(4) -0.0947(3) 0.0489(10) Uani d . 1 . . C
C23 0.9806(3) 0.3172(4) -0.0483(2) 0.0419(9) Uani d . 1 . . C
C24 0.8950(3) 0.2333(4) -0.0439(2) 0.0417(9) Uani d . 1 . . C
C25 0.7308(3) 0.1563(4) -0.0853(2) 0.0418(8) Uani d . 1 . . C
C26 0.6368(3) 0.1538(4) -0.1369(2) 0.0441(9) Uani d . 1 . . C
C27 0.6029(4) 0.2307(5) -0.1950(3) 0.0540(11) Uani d . 1 . . C
C28 0.5076(4) 0.2008(6) -0.2351(3) 0.0608(13) Uani d . 1 . . C
C29 0.4493(4) 0.0998(6) -0.2172(3) 0.0585(12) Uani d . 1 . . C
C30 0.4814(4) 0.0236(5) -0.1593(3) 0.0520(11) Uani d . 1 . . C
C31 0.5770(3) 0.0525(4) -0.1188(2) 0.0439(9) Uani d . 1 . . C
C32 0.6340(3) -0.0048(4) -0.0564(2) 0.0416(8) Uani d . 1 . . C
H3 0.479(4) -0.330(5) 0.014(3) 0.053(14) Uiso d . 1 . . H
H4 0.467(6) -0.487(7) 0.097(4) 0.11(3) Uiso d . 1 . . H
H5 0.584(5) -0.542(6) 0.174(3) 0.082(19) Uiso d . 1 . . H
H6 0.729(4) -0.416(4) 0.214(2) 0.048(12) Uiso d . 1 . . H
H11 1.019(4) -0.292(5) 0.278(3) 0.057(14) Uiso d . 1 . . H
H12 1.194(5) -0.240(6) 0.335(3) 0.070(18) Uiso d . 1 . . H
H13 1.277(5) -0.101(6) 0.311(3) 0.08(2) Uiso d . 1 . . H
H14 1.252(4) 0.046(5) 0.215(2) 0.054(13) Uiso d . 1 . . H
H19 1.222(4) 0.325(5) 0.051(3) 0.064(15) Uiso d . 1 . . H
H20 1.220(4) 0.486(5) -0.021(3) 0.055(14) Uiso d . 1 . . H
H21 1.087(4) 0.544(5) -0.114(3) 0.065(16) Uiso d . 1 . . H
H22 0.947(4) 0.437(5) -0.123(2) 0.048(14) Uiso d . 1 . . H
H27 0.639(4) 0.304(5) -0.206(3) 0.054(14) Uiso d . 1 . . H
H28 0.484(4) 0.240(5) -0.269(3) 0.060(16) Uiso d . 1 . . H
H29 0.385(4) 0.083(5) -0.240(3) 0.068(16) Uiso d . 1 . . H
H30 0.442(4) -0.041(5) -0.152(3) 0.065(16) Uiso d . 1 . . H

loop_
_atom_site_aniso_label
_atom_site_aniso_U_11
_atom_site_aniso_U_22
_atom_site_aniso_U_33
_atom_site_aniso_U_12
_atom_site_aniso_U_13
_atom_site_aniso_U_23
I1 0.05048(17) 0.04885(17) 0.0635(2) -0.00713(13) 0.01572(13) -0.01016(14)
V1 0.0314(3) 0.0344(3) 0.0380(3) -0.0045(2) 0.0031(2) 0.0032(3)
N1 0.0427(18) 0.0464(19) 0.051(2) -0.0082(15) 0.0110(15) -0.0052(16)
N2 0.0467(18) 0.0359(16) 0.0474(19) 0.0001(14) 0.0086(15) -0.0019(14)
N3 0.056(2) 0.0422(19) 0.0475(19) 0.0026(16) 0.0117(17) 0.0017(15)
N4 0.0412(17) 0.0415(18) 0.0439(18) 0.0030(14) 0.0065(14) -0.0015(15)
N5 0.0380(17) 0.0481(19) 0.0470(19) 0.0010(15) 0.0079(14) -0.0054(16)
N6 0.0383(16) 0.0448(18) 0.0428(18) -0.0024(14) 0.0091(14) -0.0008(14)
N7 0.0424(17) 0.0481(19) 0.0407(18) -0.0051(15) 0.0074(14) 0.0015(15)
N8 0.0413(17) 0.0426(17) 0.0386(16) -0.0048(14) 0.0071(13) -0.0007(14)
C1 0.049(2) 0.037(2) 0.051(2) -0.0049(17) 0.0162(19) -0.0066(18)
C2 0.054(2) 0.039(2) 0.054(2) -0.0084(18) 0.020(2) -0.0080(18)
C3 0.060(3) 0.055(3) 0.064(3) -0.015(2) 0.023(3) -0.011(2)
C4 0.075(4) 0.056(3) 0.086(4) -0.027(3) 0.033(3) -0.007(3)
C5 0.085(4) 0.051(3) 0.071(4) -0.003(3) 0.038(3) 0.007(3)
C6 0.073(3) 0.045(2) 0.062(3) 0.001(2) 0.026(3) 0.004(2)
C7 0.051(2) 0.041(2) 0.064(3) 0.0046(19) 0.024(2) -0.003(2)
C8 0.053(2) 0.037(2) 0.049(2) 0.0050(17) 0.0139(19) -0.0048(17)
C9 0.055(2) 0.041(2) 0.042(2) 0.0055(19) 0.0091(18) -0.0002(17)
C10 0.051(2) 0.044(2) 0.047(2) 0.0062(19) 0.0062(18) -0.0037(18)
C11 0.064(3) 0.050(3) 0.061(3) 0.005(2) -0.003(2) 0.004(2)
C12 0.081(4) 0.065(3) 0.061(3) 0.016(3) -0.010(3) 0.002(3)
C13 0.060(3) 0.077(4) 0.062(3) 0.012(3) -0.010(3) -0.006(3)
C14 0.052(3) 0.062(3) 0.054(3) 0.006(2) 0.004(2) -0.007(2)
C15 0.049(2) 0.048(2) 0.047(2) 0.0082(19) 0.0076(18) -0.0082(19)
C16 0.041(2) 0.044(2) 0.047(2) 0.0017(17) 0.0054(17) -0.0091(18)
C17 0.0399(19) 0.0393(19) 0.047(2) -0.0021(16) 0.0130(17) -0.0081(16)
C18 0.041(2) 0.046(2) 0.045(2) -0.0049(17) 0.0137(16) -0.0118(18)
C19 0.042(2) 0.053(3) 0.053(2) -0.0073(19) 0.0124(19) -0.013(2)
C20 0.044(2) 0.055(3) 0.073(3) -0.018(2) 0.021(2) -0.013(2)
C21 0.057(3) 0.048(2) 0.063(3) -0.010(2) 0.022(2) -0.004(2)
C22 0.050(3) 0.047(2) 0.052(3) -0.003(2) 0.014(2) 0.0010(19)
C23 0.041(2) 0.040(2) 0.048(2) -0.0050(16) 0.0149(17) -0.0088(16)
C24 0.040(2) 0.042(2) 0.044(2) -0.0024(16) 0.0122(17) -0.0024(17)
C25 0.041(2) 0.044(2) 0.040(2) -0.0018(17) 0.0058(16) -0.0038(17)
C26 0.0380(19) 0.047(2) 0.048(2) -0.0005(17) 0.0082(17) -0.0050(18)
C27 0.050(2) 0.062(3) 0.050(3) -0.001(2) 0.009(2) 0.007(2)
C28 0.052(3) 0.075(3) 0.051(3) 0.002(2) -0.004(2) 0.011(3)
C29 0.041(2) 0.072(3) 0.058(3) -0.004(2) -0.002(2) -0.004(2)
C30 0.042(2) 0.055(3) 0.060(3) -0.005(2) 0.010(2) -0.010(2)
C31 0.040(2) 0.046(2) 0.045(2) -0.0018(17) 0.0070(16) -0.0068(18)
C32 0.043(2) 0.0390(19) 0.043(2) -0.0026(16) 0.0099(16) -0.0066(16)

loop_
_atom_type_symbol
_atom_type_description
_atom_type_scat_dispersion_real
_atom_type_scat_dispersion_imag
_atom_type_scat_source
C C 0.0033 0.0016 'International Tables Vol C Tables 4.2.6.8 and 6.1.1.4'
H H 0.0000 0.0000 'International Tables Vol C Tables 4.2.6.8 and 6.1.1.4'
N N 0.0061 0.0033 'International Tables Vol C Tables 4.2.6.8 and 6.1.1.4'
V V 0.3005 0.5294 'International Tables Vol C Tables 4.2.6.8 and 6.1.1.4'
I I -0.4742 1.8119 'International Tables Vol C Tables 4.2.6.8 and 6.1.1.4'

loop_
_geom_angle_atom_site_label_1
_geom_angle_atom_site_label_2
_geom_angle_atom_site_label_3
_geom_angle
_geom_angle_publ_flag
N8 V1 N6 89.11(14) y
N8 V1 N4 160.50(14) y
N6 V1 N4 87.76(14) y
N8 V1 N2 88.00(14) y
N6 V1 N2 161.57(14) y
N4 V1 N2 88.92(14) y
N8 V1 I1 98.70(10) y
N6 V1 I1 97.90(10) y
N4 V1 I1 100.80(10) y
N2 V1 I1 100.52(10) y
C32 N1 C1 121.7(4) n
C1 N2 C8 107.6(3) n
C1 N2 V1 126.9(3) n
C8 N2 V1 125.3(3) n
C8 N3 C9 122.6(4) n
C16 N4 C9 107.4(3) n
C16 N4 V1 126.9(3) n
C9 N4 V1 125.1(3) n
C17 N5 C16 121.6(4) n
C17 N6 C24 107.4(3) n
C17 N6 V1 127.0(3) n
C24 N6 V1 124.9(3) n
C25 N7 C24 122.7(4) n
C32 N8 C25 107.2(3) n
C32 N8 V1 126.8(3) n
C25 N8 V1 125.0(3) n
N1 C1 N2 127.4(4) n
N1 C1 C2 122.8(4) n
N2 C1 C2 109.7(4) n
C7 C2 C3 121.3(4) n
C7 C2 C1 106.6(4) n
C3 C2 C1 132.0(5) n
C4 C3 C2 115.9(6) n
C5 C4 C3 122.7(5) n
C4 C5 C6 121.4(5) n
C5 C6 C7 116.7(5) n
C2 C7 C6 121.9(5) n
C2 C7 C8 107.2(4) n
C6 C7 C8 130.8(5) n
N3 C8 N2 128.0(4) n
N3 C8 C7 123.1(4) n
N2 C8 C7 108.8(4) n
N3 C9 N4 127.8(4) n
N3 C9 C10 122.8(4) n
N4 C9 C10 109.3(4) n
C15 C10 C11 122.5(4) n
C15 C10 C9 107.4(4) n
C11 C10 C9 130.1(4) n
C12 C11 C10 115.4(5) n
C13 C12 C11 122.3(6) n
C14 C13 C12 122.2(6) n
C13 C14 C15 117.3(5) n
C10 C15 C14 120.4(4) n
C10 C15 C16 106.4(4) n
C14 C15 C16 133.3(5) n
N5 C16 N4 127.4(4) n
N5 C16 C15 123.2(4) n
N4 C16 C15 109.4(4) n
N5 C17 N6 127.6(4) n
N5 C17 C18 122.9(4) n
N6 C17 C18 109.5(4) n
C23 C18 C17 106.5(4) n
C19 C18 C17 132.1(4) n
C20 C19 C18 116.8(4) n
C19 C20 C21 122.8(4) n
C20 C21 C22 120.5(5) n
C21 C22 C23 117.5(5) n
C22 C23 C18 121.0(4) n
C22 C23 C24 131.7(4) n
C18 C23 C24 107.3(4) n
N7 C24 N6 127.2(4) n
N7 C24 C23 123.5(4) n
N6 C24 C23 109.3(4) n
N7 C25 N8 127.8(4) n
N7 C25 C26 123.0(4) n
N8 C25 C26 109.1(3) n
C27 C26 C31 121.3(4) n
C27 C26 C25 131.8(4) n
C31 C26 C25 106.9(4) n
C26 C27 C28 117.3(5) n
C29 C28 C27 121.1(5) n
C28 C29 C30 122.3(5) n
C29 C30 C31 117.1(5) n
C26 C31 C30 120.9(4) n
C26 C31 C32 106.7(4) n
C30 C31 C32 132.4(4) n
N1 C32 N8 127.7(4) n
N1 C32 C31 122.2(4) n
N8 C32 C31 110.1(4) n

loop_
_geom_bond_atom_site_label_1
_geom_bond_atom_site_label_2
_geom_bond_site_symmetry_2
_geom_bond_distance
_geom_bond_publ_flag
I1 V1 . 2.6279(8) y
V1 N8 . 1.947(3) y
V1 N6 . 1.951(3) y
V1 N4 . 1.951(3) y
V1 N2 . 1.960(3) y
N1 C32 . 1.316(5) n
N1 C1 . 1.329(6) n
N2 C1 . 1.373(5) n
N2 C8 . 1.382(5) n
N3 C8 . 1.297(6) n
N3 C9 . 1.318(6) n
N4 C16 . 1.377(5) n
N4 C9 . 1.385(5) n
N5 C17 . 1.318(5) n
N5 C16 . 1.325(5) n
N6 C17 . 1.373(5) n
N6 C24 . 1.392(5) n
N7 C25 . 1.312(5) n
N7 C24 . 1.317(5) n
N8 C32 . 1.379(5) n
N8 C25 . 1.380(5) n
C1 C2 . 1.445(6) n
C2 C7 . 1.382(7) n
C2 C3 . 1.400(7) n
C3 C4 . 1.381(8) n
C4 C5 . 1.378(9) n
C5 C6 . 1.383(8) n
C6 C7 . 1.388(6) n
C7 C8 . 1.451(6) n
C9 C10 . 1.439(6) n
C10 C15 . 1.385(6) n
C10 C11 . 1.394(7) n
C11 C12 . 1.381(8) n
C12 C13 . 1.368(9) n
C13 C14 . 1.366(8) n
C14 C15 . 1.388(6) n
C15 C16 . 1.456(6) n
C17 C18 . 1.451(6) n
C18 C23 . 1.390(6) n
C18 C19 . 1.395(6) n
C19 C20 . 1.366(7) n
C20 C21 . 1.386(8) n
C21 C22 . 1.387(6) n
C22 C23 . 1.388(6) n
C23 C24 . 1.432(6) n
C25 C26 . 1.449(6) n
C26 C27 . 1.385(6) n
C26 C31 . 1.388(6) n
C27 C28 . 1.388(7) n
C28 C29 . 1.371(8) n
C29 C30 . 1.375(7) n
C30 C31 . 1.393(6) n
C31 C32 . 1.433(6) n
